data_4347475
loop_
_publ_author_name
'Lieberman, Craig M.'
'Wei, Zheng'
'Filatov, Alexander S.'
'Dikarev, Evgeny V.'

_publ_section_title
;
 Mixed-Ligand Approach to Changing the Metal Ratio in Bismuth-Transition
 Metal Heterometallic Precursors.
;
_journal_issue 8
_journal_name_full 'Inorganic chemistry'
_journal_page_first 3946
_journal_page_last 3951
_journal_paper_doi 10.1021/acs.inorgchem.6b00209
_journal_volume 55
_journal_year 2016
_chemical_formula_moiety 'C15 H3 F18 Ni O6, C22 H38 Bi O4'
_chemical_formula_sum 'C37 H41 Bi F18 Ni O10'
_chemical_formula_weight 1255.39
_space_group_crystal_system triclinic
_space_group_IT_number 2
_space_group_name_Hall '-P 1'
_space_group_name_H-M_alt 'P -1'
_atom_sites_solution_hydrogens geom
_atom_sites_solution_primary direct
_atom_sites_solution_secondary difmap
_audit_creation_method SHELXL-97
_cell_angle_alpha 100.423(2)
_cell_angle_beta 106.558(2)
_cell_angle_gamma 111.627(2)
_cell_formula_units_Z 2
_cell_length_a 11.3391(16)
_cell_length_b 14.413(2)
_cell_length_c 17.140(2)
_cell_measurement_reflns_used 7857
_cell_measurement_temperature 100(2)
_cell_measurement_theta_max 27.98
_cell_measurement_theta_min 2.22
_cell_volume 2364.0(5)
_computing_cell_refinement 'SAINT Ver. 6.22  (Bruker-AXS, 2003)'
_computing_data_collection 'SMART Ver. 5.622 (Bruker-AXS, 2003)'
_computing_data_reduction 'SAINT Ver. 6.22'
_computing_molecular_graphics 'SHELXTL Ver. 6.14'
_computing_publication_material 'SHELXTL Ver. 6.14'
_computing_structure_refinement 'SHELXTL Ver. 6.14'
_computing_structure_solution 'SHELXTL Ver. 6.14 (Bruker-AXS, 2003)'
_diffrn_ambient_temperature 100(2)
_diffrn_measured_fraction_theta_full 0.989
_diffrn_measured_fraction_theta_max 0.903
_diffrn_measurement_device_type 'Bruker SMART APEX CCD area-detector'
_diffrn_measurement_method '0.30\% \w scans'
_diffrn_radiation_monochromator graphite
_diffrn_radiation_source 'fine-focus sealed tube'
_diffrn_radiation_type MoK\a
_diffrn_radiation_wavelength 0.71073
_diffrn_reflns_av_R_equivalents 0.0236
_diffrn_reflns_av_sigmaI/netI 0.0424
_diffrn_reflns_limit_h_max 14
_diffrn_reflns_limit_h_min -14
_diffrn_reflns_limit_k_max 19
_diffrn_reflns_limit_k_min -19
_diffrn_reflns_limit_l_max 22
_diffrn_reflns_limit_l_min -22
_diffrn_reflns_number 17299
_diffrn_reflns_theta_full 25.00
_diffrn_reflns_theta_max 28.00
_diffrn_reflns_theta_min 1.60
_exptl_absorpt_coefficient_mu 4.236
_exptl_absorpt_correction_T_max 0.6767
_exptl_absorpt_correction_T_min 0.4559
_exptl_absorpt_correction_type multi-scan
_exptl_absorpt_process_details
;
SADABS  (Bruker-AXS, 2003)
;
_exptl_crystal_colour green
_exptl_crystal_density_diffrn 1.764
_exptl_crystal_density_meas ?
_exptl_crystal_density_method none
_exptl_crystal_description plate
_exptl_crystal_F_000 1232
_exptl_crystal_size_max 0.22
_exptl_crystal_size_mid 0.14
_exptl_crystal_size_min 0.10
_refine_diff_density_max 1.435
_refine_diff_density_min -0.944
_refine_diff_density_rms 0.100
_refine_ls_extinction_coef noref
_refine_ls_extinction_method none
_refine_ls_goodness_of_fit_ref 1.025
_refine_ls_hydrogen_treatment noref
_refine_ls_matrix_type full
_refine_ls_number_parameters 622
_refine_ls_number_reflns 10297
_refine_ls_number_restraints 18
_refine_ls_restrained_S_all 1.030
_refine_ls_R_factor_all 0.0419
_refine_ls_R_factor_gt 0.0343
_refine_ls_shift/su_max 0.002
_refine_ls_shift/su_mean 0.000
_refine_ls_structure_factor_coef Fsqd
_refine_ls_weighting_details 'calc w=1/[\s^2^(Fo^2^)+(0.0456P)^2^+2.1922P] where P=(Fo^2^+2Fc^2^)/3'
_refine_ls_weighting_scheme calc
_refine_ls_wR_factor_gt 0.0796
_refine_ls_wR_factor_ref 0.0835
_reflns_number_gt 9076
_reflns_number_total 10297
_reflns_threshold_expression >2sigma(I)
_cod_data_source_file ic6b00209_si_002.cif
_cod_data_source_block BiNi(hfac)3(thd)2_2
_cod_depositor_comments
;
The following automatic conversions were performed:

data item '_exptl_crystal_density_meas' value 'not measured' was
changed to '?' -- the value is perceived as not measured.

Automatic conversion script
Id: cif_fix_values 6909 2019-04-08 15:41:33Z antanas 
;
_cod_original_cell_volume 2364.0(6)
_cod_database_code 4347475

loop_
_symmetry_equiv_pos_as_xyz
'x, y, z'
'-x, -y, -z'

loop_
_atom_site_label
_atom_site_type_symbol
_atom_site_fract_x
_atom_site_fract_y
_atom_site_fract_z
_atom_site_U_iso_or_equiv
_atom_site_adp_type
_atom_site_occupancy
_atom_site_site_symmetry_order
_atom_site_calc_flag
_atom_site_refinement_flags_posn
_atom_site_refinement_flags_adp
_atom_site_refinement_flags_occupancy
_atom_site_disorder_assembly
_atom_site_disorder_group
Bi1 Bi 0.49890(2) 0.18112(2) 0.22084(2) 0.01871(5) Uani 1 1 d . . . . .
Ni1 Ni 0.66450(5) 0.44565(4) 0.20762(3) 0.01802(10) Uani 1 1 d . . . . .
O3 O 0.5797(3) 0.0743(2) 0.25643(17) 0.0229(6) Uani 1 1 d . . . . .
O4 O 0.5874(3) 0.2551(2) 0.36378(16) 0.0217(6) Uani 1 1 d . . . . .
O2 O 0.3227(3) 0.1018(2) 0.24703(18) 0.0245(6) Uani 1 1 d . . . . .
O1 O 0.3796(3) 0.0329(2) 0.10071(17) 0.0234(6) Uani 1 1 d . . . . .
O10 O 0.8038(3) 0.5036(2) 0.15607(17) 0.0231(6) Uani 1 1 d . . . . .
O9 O 0.7527(3) 0.3534(2) 0.24682(17) 0.0205(6) Uani 1 1 d . . . . .
O6 O 0.5800(3) 0.5398(2) 0.17255(17) 0.0239(6) Uani 1 1 d . . . . .
O5 O 0.5232(3) 0.3226(2) 0.10058(17) 0.0218(6) Uani 1 1 d . . . . .
O7 O 0.5220(3) 0.3881(2) 0.25935(17) 0.0204(6) Uani 1 1 d . . . . .
O8 O 0.7894(3) 0.5656(2) 0.32060(17) 0.0227(6) Uani 1 1 d . . . . .
C8 C 0.2345(5) -0.1448(3) 0.0073(3) 0.0276(9) Uani 1 1 d . . . . .
C9 C 0.2540(6) -0.2366(4) 0.0299(3) 0.0418(12) Uani 1 1 d . . . . .
H9A H 0.2259 -0.2919 -0.0219 0.063 Uiso 1 1 calc R U . . .
H9B H 0.1993 -0.2623 0.0619 0.063 Uiso 1 1 calc R U . . .
H9C H 0.3491 -0.2136 0.0640 0.063 Uiso 1 1 calc R U . . .
C10 C 0.0802(6) -0.1809(5) -0.0423(3) 0.0578(17) Uani 1 1 d . . . . .
H10A H 0.0665 -0.1223 -0.0543 0.087 Uiso 1 1 calc R U . . .
H10B H 0.0300 -0.2072 -0.0082 0.087 Uiso 1 1 calc R U . . .
H10C H 0.0482 -0.2357 -0.0953 0.087 Uiso 1 1 calc R U . . .
C11 C 0.3144(6) -0.1098(4) -0.0483(3) 0.0477(14) Uani 1 1 d . . . . .
H11A H 0.4090 -0.0934 -0.0189 0.072 Uiso 1 1 calc R U . . .
H11B H 0.3086 -0.0484 -0.0595 0.072 Uiso 1 1 calc R U . . .
H11C H 0.2762 -0.1655 -0.1017 0.072 Uiso 1 1 calc R U . . .
C7 C 0.2839(4) -0.0548(3) 0.0899(3) 0.0245(9) Uani 1 1 d . . . . .
C6 C 0.2194(4) -0.0738(3) 0.1497(3) 0.0289(9) Uani 1 1 d . . . . .
H6 H 0.1596 -0.1434 0.1398 0.035 Uiso 1 1 calc R U . . .
C5 C 0.2368(4) 0.0000(3) 0.2199(3) 0.0244(9) Uani 1 1 d . . . . .
C4 C 0.1504(5) -0.0242(4) 0.2746(3) 0.0347(11) Uani 1 1 d . . . . .
C2 C 0.0694(5) -0.1434(4) 0.2557(3) 0.0393(12) Uani 1 1 d . . . . .
H2A H 0.1319 -0.1743 0.2653 0.059 Uiso 1 1 calc R U . . .
H2B H 0.0054 -0.1750 0.1970 0.059 Uiso 1 1 calc R U . . .
H2C H 0.0202 -0.1552 0.2930 0.059 Uiso 1 1 calc R U . . .
C3 C 0.0501(6) 0.0230(5) 0.2516(4) 0.0547(16) Uani 1 1 d . . . . .
H3A H -0.0047 0.0116 0.2857 0.082 Uiso 1 1 calc R U . . .
H3B H -0.0086 -0.0101 0.1918 0.082 Uiso 1 1 calc R U . . .
H3C H 0.1005 0.0973 0.2629 0.082 Uiso 1 1 calc R U . . .
C1 C 0.2456(6) 0.0263(5) 0.3695(3) 0.064(2) Uani 1 1 d . . . . .
H1A H 0.2941 0.1011 0.3822 0.096 Uiso 1 1 calc R U . . .
H1B H 0.3103 -0.0025 0.3817 0.096 Uiso 1 1 calc R U . . .
H1C H 0.1921 0.0119 0.4042 0.096 Uiso 1 1 calc R U . . .
C15 C 0.6788(4) 0.2925(3) 0.5145(3) 0.0264(9) Uani 1 1 d . . . . .
C12 C 0.5504(5) 0.2990(4) 0.5222(3) 0.0335(10) Uani 1 1 d . . . . .
H12A H 0.5736 0.3419 0.5792 0.050 Uiso 1 1 calc R U . . .
H12B H 0.4811 0.2295 0.5110 0.050 Uiso 1 1 calc R U . . .
H12C H 0.5161 0.3296 0.4813 0.050 Uiso 1 1 calc R U . . .
C14 C 0.7863(5) 0.4020(4) 0.5263(3) 0.0373(11) Uani 1 1 d . . . . .
H14A H 0.7498 0.4274 0.4818 0.056 Uiso 1 1 calc R U . . .
H14B H 0.8675 0.3978 0.5233 0.056 Uiso 1 1 calc R U . . .
H14C H 0.8088 0.4494 0.5813 0.056 Uiso 1 1 calc R U . . .
C13 C 0.7386(5) 0.2511(4) 0.5847(3) 0.0370(11) Uani 1 1 d . . . . .
H13A H 0.8232 0.2524 0.5835 0.056 Uiso 1 1 calc R U . . .
H13B H 0.6744 0.1802 0.5747 0.056 Uiso 1 1 calc R U . . .
H13C H 0.7555 0.2950 0.6399 0.056 Uiso 1 1 calc R U . . .
C16 C 0.6378(4) 0.2223(3) 0.4229(3) 0.0232(8) Uani 1 1 d . . . . .
C17 C 0.6601(4) 0.1325(3) 0.4087(3) 0.0257(9) Uani 1 1 d . . . . .
H17 H 0.6949 0.1151 0.4570 0.031 Uiso 1 1 calc R U . . .
C18 C 0.6358(4) 0.0670(3) 0.3300(3) 0.0223(8) Uani 1 1 d . . . . .
C19 C 0.6733(5) -0.0254(3) 0.3257(3) 0.0274(9) Uani 1 1 d . . . . .
C22 C 0.6741(5) -0.0676(4) 0.2383(3) 0.0364(11) Uani 1 1 d . . . . .
H22A H 0.7000 -0.1240 0.2377 0.055 Uiso 1 1 calc R U . . .
H22B H 0.7387 -0.0122 0.2268 0.055 Uiso 1 1 calc R U . . .
H22C H 0.5839 -0.0935 0.1949 0.055 Uiso 1 1 calc R U . . .
C21 C 0.5682(7) -0.1098(4) 0.3452(5) 0.0570(17) Uani 1 1 d . . . . .
H21A H 0.4782 -0.1337 0.3023 0.086 Uiso 1 1 calc R U . . .
H21B H 0.5697 -0.0809 0.4007 0.086 Uiso 1 1 calc R U . . .
H21C H 0.5903 -0.1680 0.3448 0.086 Uiso 1 1 calc R U . . .
C20 C 0.8201(5) 0.0124(4) 0.3940(3) 0.0419(12) Uani 1 1 d . . . . .
H20A H 0.8462 -0.0439 0.3878 0.063 Uiso 1 1 calc R U . . .
H20B H 0.8204 0.0330 0.4505 0.063 Uiso 1 1 calc R U . . .
H20C H 0.8843 0.0715 0.3856 0.063 Uiso 1 1 calc R U . . .
C23 C 0.3088(5) 0.2138(4) -0.0100(3) 0.0345(11) Uani 1 1 d . . . . .
C24 C 0.4180(4) 0.3237(3) 0.0520(3) 0.0238(8) Uani 1 1 d . . . . .
C25 C 0.3839(4) 0.4075(3) 0.0510(3) 0.0264(9) Uani 1 1 d . . . . .
H25 H 0.3034 0.3962 0.0081 0.032 Uiso 1 1 calc R U . . .
C26 C 0.4664(4) 0.5074(3) 0.1119(3) 0.0225(8) Uani 1 1 d . . . . .
C27 C 0.4151(5) 0.5915(4) 0.1096(3) 0.0299(10) Uani 1 1 d . . . . .
C28 C 0.3755(4) 0.4040(3) 0.3286(3) 0.0262(9) Uani 1 1 d . . . . .
C29 C 0.5141(4) 0.4483(3) 0.3228(2) 0.0178(8) Uani 1 1 d . . . . .
C30 C 0.6152(4) 0.5449(3) 0.3780(3) 0.0245(9) Uani 1 1 d . . . . .
H30 H 0.5975 0.5789 0.4216 0.029 Uiso 1 1 calc R U . . .
C31 C 0.7445(4) 0.5965(3) 0.3731(3) 0.0218(8) Uani 1 1 d . . . . .
C37 C 1.0144(4) 0.5588(3) 0.1366(3) 0.0262(9) Uani 1 1 d . . . . .
C36 C 0.9144(4) 0.4980(3) 0.1745(2) 0.0212(8) Uani 1 1 d . . . . .
C35 C 0.9594(4) 0.4402(3) 0.2247(2) 0.0226(8) Uani 1 1 d . . . . .
H35 H 1.0482 0.4473 0.2370 0.027 Uiso 1 1 calc R U . . .
C34 C 0.8756(4) 0.3737(3) 0.2561(2) 0.0196(8) Uani 1 1 d . . . . .
C33 C 0.9325(4) 0.3135(3) 0.3078(3) 0.0250(9) Uani 1 1 d . . . . .
F1 F 0.2400(3) 0.1619(2) 0.0333(2) 0.0487(8) Uani 1 1 d . . . . .
F2 F 0.3638(3) 0.1566(2) -0.04011(16) 0.0378(6) Uani 1 1 d . . . . .
F3 F 0.2165(4) 0.2166(2) -0.0765(2) 0.0708(12) Uani 1 1 d . . . . .
F4 F 0.3010(3) 0.5618(2) 0.0417(2) 0.0612(10) Uani 1 1 d . . . . .
F5 F 0.5098(3) 0.6796(2) 0.1086(2) 0.0468(7) Uani 1 1 d . . . . .
F6 F 0.3900(4) 0.6178(3) 0.1785(2) 0.0559(9) Uani 1 1 d . . . . .
F7 F 0.9656(3) 0.6106(2) 0.09063(18) 0.0401(7) Uani 1 1 d . . . . .
F8 F 1.1352(3) 0.6284(2) 0.19810(16) 0.0407(7) Uani 1 1 d . . . . .
F9 F 1.0394(3) 0.4928(2) 0.08559(17) 0.0416(7) Uani 1 1 d . . . . .
F10 F 1.0597(3) 0.3313(2) 0.3167(2) 0.0450(7) Uani 1 1 d . . . . .
F11 F 0.8542(3) 0.2107(2) 0.2735(2) 0.0551(9) Uani 1 1 d . . . . .
F12 F 0.9353(4) 0.3402(3) 0.38673(19) 0.0617(10) Uani 1 1 d . . . . .
F13 F 0.3144(3) 0.2997(2) 0.3044(2) 0.0410(7) Uani 1 1 d . . . . .
F14 F 0.3817(3) 0.4396(2) 0.40774(18) 0.0395(7) Uani 1 1 d . . . . .
F15 F 0.2940(3) 0.4346(3) 0.2770(2) 0.0461(8) Uani 1 1 d . . . . .
C32 C 0.8438(4) 0.7063(3) 0.4381(3) 0.0293(9) Uani 1 1 d D . . A 1
F16 F 0.8316(11) 0.7788(7) 0.4030(7) 0.0298(15) Uiso 0.34 1 d D . P A 1
F17 F 0.9746(10) 0.7169(12) 0.4614(9) 0.0304(17) Uiso 0.34 1 d D . P A 1
F18 F 0.8185(14) 0.7229(11) 0.5114(7) 0.035(2) Uiso 0.34 1 d D . P A 1
F16X F 0.8704(9) 0.7786(6) 0.3934(5) 0.0298(15) Uiso 0.34 1 d D . P A 2
F17X F 0.9658(9) 0.7143(9) 0.4787(6) 0.0304(17) Uiso 0.34 1 d D . P A 2
F18X F 0.7988(9) 0.7442(7) 0.4918(5) 0.035(2) Uiso 0.34 1 d D . P A 2
F16Y F 0.8026(13) 0.7761(9) 0.4202(8) 0.057(4) Uiso 0.32 1 d D . P A 3
F17Y F 0.9731(10) 0.7378(10) 0.4540(8) 0.038(4) Uiso 0.32 1 d D . P A 3
F18Y F 0.8353(12) 0.7105(10) 0.5184(6) 0.034(4) Uiso 0.32 1 d D . P A 3

loop_
_atom_site_aniso_label
_atom_site_aniso_U_11
_atom_site_aniso_U_22
_atom_site_aniso_U_33
_atom_site_aniso_U_23
_atom_site_aniso_U_13
_atom_site_aniso_U_12
Bi1 0.02112(8) 0.01562(8) 0.01699(7) 0.00493(5) 0.00796(5) 0.00543(6)
Ni1 0.0176(2) 0.0172(2) 0.0192(2) 0.00613(19) 0.00823(19) 0.0066(2)
O3 0.0292(16) 0.0218(14) 0.0198(13) 0.0063(11) 0.0108(12) 0.0125(13)
O4 0.0246(15) 0.0217(14) 0.0137(12) 0.0027(10) 0.0046(11) 0.0085(12)
O2 0.0259(15) 0.0179(14) 0.0268(15) 0.0015(11) 0.0162(12) 0.0048(12)
O1 0.0282(15) 0.0166(14) 0.0190(13) 0.0042(11) 0.0087(12) 0.0045(12)
O10 0.0232(15) 0.0212(14) 0.0243(14) 0.0086(11) 0.0109(12) 0.0073(12)
O9 0.0186(14) 0.0198(14) 0.0236(14) 0.0088(11) 0.0101(11) 0.0067(12)
O6 0.0246(15) 0.0214(14) 0.0244(14) 0.0075(11) 0.0078(12) 0.0099(12)
O5 0.0244(15) 0.0186(13) 0.0206(13) 0.0052(11) 0.0083(11) 0.0085(12)
O7 0.0184(14) 0.0185(13) 0.0228(13) 0.0046(11) 0.0096(11) 0.0066(11)
O8 0.0182(14) 0.0227(14) 0.0240(14) 0.0057(11) 0.0086(11) 0.0064(12)
C8 0.030(2) 0.0168(19) 0.029(2) 0.0022(16) 0.0100(18) 0.0068(18)
C9 0.047(3) 0.027(2) 0.043(3) 0.006(2) 0.013(2) 0.012(2)
C10 0.046(3) 0.067(4) 0.038(3) -0.013(3) -0.003(2) 0.031(3)
C11 0.068(4) 0.030(3) 0.038(3) 0.003(2) 0.030(3) 0.011(3)
C7 0.024(2) 0.020(2) 0.0218(19) 0.0037(16) 0.0027(16) 0.0088(17)
C6 0.027(2) 0.023(2) 0.030(2) 0.0063(17) 0.0109(18) 0.0047(18)
C5 0.019(2) 0.024(2) 0.025(2) 0.0068(16) 0.0059(16) 0.0077(17)
C4 0.025(2) 0.037(3) 0.035(2) 0.007(2) 0.0165(19) 0.004(2)
C2 0.031(3) 0.043(3) 0.034(3) 0.016(2) 0.015(2) 0.002(2)
C3 0.042(3) 0.043(3) 0.093(5) 0.021(3) 0.046(3) 0.018(3)
C1 0.057(4) 0.064(4) 0.030(3) -0.001(3) 0.025(3) -0.013(3)
C15 0.032(2) 0.027(2) 0.0192(19) 0.0041(17) 0.0089(17) 0.0154(19)
C12 0.035(3) 0.037(3) 0.030(2) 0.007(2) 0.013(2) 0.020(2)
C14 0.039(3) 0.032(2) 0.026(2) -0.0018(19) 0.010(2) 0.008(2)
C13 0.046(3) 0.047(3) 0.023(2) 0.009(2) 0.013(2) 0.027(3)
C16 0.020(2) 0.023(2) 0.0214(19) 0.0038(16) 0.0092(16) 0.0056(17)
C17 0.033(2) 0.025(2) 0.024(2) 0.0126(17) 0.0136(18) 0.0140(19)
C18 0.020(2) 0.0177(19) 0.027(2) 0.0084(16) 0.0104(16) 0.0051(16)
C19 0.036(2) 0.023(2) 0.031(2) 0.0092(17) 0.0169(19) 0.0169(19)
C22 0.043(3) 0.036(3) 0.034(2) 0.004(2) 0.014(2) 0.026(2)
C21 0.068(4) 0.035(3) 0.101(5) 0.033(3) 0.062(4) 0.030(3)
C20 0.051(3) 0.044(3) 0.034(3) 0.005(2) 0.012(2) 0.032(3)
C23 0.029(2) 0.024(2) 0.033(2) 0.0047(19) -0.0039(19) 0.007(2)
C24 0.024(2) 0.021(2) 0.0226(19) 0.0063(16) 0.0074(16) 0.0076(17)
C25 0.026(2) 0.024(2) 0.025(2) 0.0063(17) 0.0044(17) 0.0118(18)
C26 0.027(2) 0.025(2) 0.0237(19) 0.0125(16) 0.0142(17) 0.0132(18)
C27 0.029(2) 0.028(2) 0.032(2) 0.0103(18) 0.0075(18) 0.015(2)
C28 0.025(2) 0.023(2) 0.036(2) 0.0104(18) 0.0173(18) 0.0108(18)
C29 0.0144(18) 0.0138(17) 0.0255(19) 0.0126(15) 0.0044(15) 0.0062(15)
C30 0.026(2) 0.022(2) 0.025(2) 0.0008(16) 0.0126(17) 0.0107(18)
C31 0.020(2) 0.0188(19) 0.026(2) 0.0069(16) 0.0057(16) 0.0095(17)
C37 0.026(2) 0.026(2) 0.0187(19) 0.0069(16) 0.0083(16) 0.0030(18)
C36 0.023(2) 0.0187(19) 0.0180(18) 0.0018(15) 0.0115(15) 0.0038(16)
C35 0.0179(19) 0.025(2) 0.0231(19) 0.0070(16) 0.0096(15) 0.0063(17)
C34 0.022(2) 0.0182(18) 0.0160(17) 0.0015(14) 0.0075(15) 0.0076(16)
C33 0.019(2) 0.029(2) 0.031(2) 0.0147(18) 0.0147(17) 0.0091(18)
F1 0.0331(16) 0.0264(15) 0.075(2) 0.0089(14) 0.0235(15) 0.0025(13)
F2 0.0523(17) 0.0212(13) 0.0296(13) 0.0000(11) 0.0108(12) 0.0132(13)
F3 0.065(2) 0.0309(16) 0.059(2) -0.0045(15) -0.0363(17) 0.0163(16)
F4 0.057(2) 0.0366(17) 0.061(2) 0.0015(15) -0.0179(16) 0.0287(16)
F5 0.0501(18) 0.0262(15) 0.073(2) 0.0220(14) 0.0286(16) 0.0195(14)
F6 0.079(2) 0.070(2) 0.061(2) 0.0300(18) 0.0456(19) 0.059(2)
F7 0.0370(15) 0.0471(17) 0.0428(16) 0.0311(14) 0.0212(13) 0.0134(14)
F8 0.0275(14) 0.0410(16) 0.0285(13) 0.0086(12) 0.0082(11) -0.0073(12)
F9 0.0543(18) 0.0415(16) 0.0369(15) 0.0108(13) 0.0360(14) 0.0165(14)
F10 0.0235(14) 0.0541(19) 0.076(2) 0.0443(17) 0.0240(14) 0.0218(14)
F11 0.0358(17) 0.0289(15) 0.082(2) 0.0269(16) 0.0016(16) 0.0066(13)
F12 0.088(3) 0.106(3) 0.0401(17) 0.0467(19) 0.0376(18) 0.073(2)
F13 0.0362(16) 0.0214(13) 0.0668(19) 0.0069(13) 0.0331(14) 0.0076(12)
F14 0.0404(16) 0.0365(15) 0.0440(16) 0.0066(13) 0.0312(13) 0.0112(13)
F15 0.0243(14) 0.065(2) 0.070(2) 0.0419(17) 0.0255(14) 0.0263(15)
C32 0.026(2) 0.021(2) 0.033(2) 0.0029(18) 0.0071(18) 0.0081(18)

loop_
_atom_type_symbol
_atom_type_description
_atom_type_scat_dispersion_real
_atom_type_scat_dispersion_imag
_atom_type_scat_source
C C 0.0033 0.0016 'International Tables Vol C Tables 4.2.6.8 and 6.1.1.4'
H H 0.0000 0.0000 'International Tables Vol C Tables 4.2.6.8 and 6.1.1.4'
Bi Bi -4.1077 10.2566 'International Tables Vol C Tables 4.2.6.8 and 6.1.1.4'
F F 0.0171 0.0103 'International Tables Vol C Tables 4.2.6.8 and 6.1.1.4'
Ni Ni 0.3393 1.1124 'International Tables Vol C Tables 4.2.6.8 and 6.1.1.4'
O O 0.0106 0.0060 'International Tables Vol C Tables 4.2.6.8 and 6.1.1.4'

loop_
_geom_angle_atom_site_label_1
_geom_angle_atom_site_label_2
_geom_angle_atom_site_label_3
_geom_angle
O2 Bi1 O3 90.80(11)
O2 Bi1 O4 80.68(10)
O3 Bi1 O4 81.29(10)
O2 Bi1 O1 80.30(10)
O3 Bi1 O1 76.25(10)
O4 Bi1 O1 150.20(10)
O2 Bi1 O7 100.49(9)
O3 Bi1 O7 147.97(9)
O4 Bi1 O7 71.27(9)
O1 Bi1 O7 134.97(9)
O2 Bi1 O9 155.96(9)
O3 Bi1 O9 98.22(9)
O4 Bi1 O9 78.75(9)
O1 Bi1 O9 123.45(9)
O7 Bi1 O9 61.02(8)
O2 Bi1 O5 126.62(10)
O3 Bi1 O5 137.28(9)
O4 Bi1 O5 120.43(9)
O1 Bi1 O5 89.36(8)
O7 Bi1 O5 53.79(7)
O9 Bi1 O5 56.88(7)
O6 Ni1 O10 90.08(12)
O6 Ni1 O5 91.57(11)
O10 Ni1 O5 96.30(11)
O6 Ni1 O9 178.28(11)
O10 Ni1 O9 90.34(11)
O5 Ni1 O9 90.05(11)
O6 Ni1 O8 87.07(11)
O10 Ni1 O8 90.04(11)
O5 Ni1 O8 173.52(11)
O9 Ni1 O8 91.26(11)
O6 Ni1 O7 89.12(11)
O10 Ni1 O7 179.20(11)
O5 Ni1 O7 83.70(11)
O9 Ni1 O7 90.46(11)
O8 Ni1 O7 89.94(11)
C18 O3 Bi1 131.5(3)
C16 O4 Bi1 129.9(3)
C5 O2 Bi1 129.9(3)
C7 O1 Bi1 128.5(3)
C36 O10 Ni1 124.3(3)
C34 O9 Ni1 122.3(2)
C34 O9 Bi1 140.7(2)
Ni1 O9 Bi1 94.92(10)
C26 O6 Ni1 123.8(3)
C24 O5 Ni1 122.6(3)
C24 O5 Bi1 120.4(2)
Ni1 O5 Bi1 87.08(9)
C29 O7 Ni1 122.2(2)
C29 O7 Bi1 133.2(2)
Ni1 O7 Bi1 95.93(9)
C31 O8 Ni1 122.4(3)
C9 C8 C11 108.7(4)
C9 C8 C7 109.6(4)
C11 C8 C7 111.2(4)
C9 C8 C10 108.9(4)
C11 C8 C10 110.1(4)
C7 C8 C10 108.3(4)
C8 C9 H9A 109.5
C8 C9 H9B 109.5
H9A C9 H9B 109.5
C8 C9 H9C 109.5
H9A C9 H9C 109.5
H9B C9 H9C 109.5
C8 C10 H10A 109.5
C8 C10 H10B 109.5
H10A C10 H10B 109.5
C8 C10 H10C 109.5
H10A C10 H10C 109.5
H10B C10 H10C 109.5
C8 C11 H11A 109.5
C8 C11 H11B 109.5
H11A C11 H11B 109.5
C8 C11 H11C 109.5
H11A C11 H11C 109.5
H11B C11 H11C 109.5
O1 C7 C6 123.7(4)
O1 C7 C8 117.6(4)
C6 C7 C8 118.7(4)
C5 C6 C7 126.5(4)
C5 C6 H6 116.8
C7 C6 H6 116.8
O2 C5 C6 125.6(4)
O2 C5 C4 110.9(3)
C6 C5 C4 123.4(4)
C3 C4 C1 111.1(5)
C3 C4 C5 106.5(4)
C1 C4 C5 109.0(4)
C3 C4 C2 109.4(4)
C1 C4 C2 109.0(4)
C5 C4 C2 112.0(4)
C4 C2 H2A 109.5
C4 C2 H2B 109.5
H2A C2 H2B 109.5
C4 C2 H2C 109.5
H2A C2 H2C 109.5
H2B C2 H2C 109.5
C4 C3 H3A 109.5
C4 C3 H3B 109.5
H3A C3 H3B 109.5
C4 C3 H3C 109.5
H3A C3 H3C 109.5
H3B C3 H3C 109.5
C4 C1 H1A 109.5
C4 C1 H1B 109.5
H1A C1 H1B 109.5
C4 C1 H1C 109.5
H1A C1 H1C 109.5
H1B C1 H1C 109.5
C14 C15 C12 109.8(4)
C14 C15 C13 109.3(4)
C12 C15 C13 108.8(4)
C14 C15 C16 107.3(4)
C12 C15 C16 108.2(3)
C13 C15 C16 113.4(4)
C15 C12 H12A 109.5
C15 C12 H12B 109.5
H12A C12 H12B 109.5
C15 C12 H12C 109.5
H12A C12 H12C 109.5
H12B C12 H12C 109.5
C15 C14 H14A 109.5
C15 C14 H14B 109.5
H14A C14 H14B 109.5
C15 C14 H14C 109.5
H14A C14 H14C 109.5
H14B C14 H14C 109.5
C15 C13 H13A 109.5
C15 C13 H13B 109.5
H13A C13 H13B 109.5
C15 C13 H13C 109.5
H13A C13 H13C 109.5
H13B C13 H13C 109.5
O4 C16 C17 124.5(4)
O4 C16 C15 114.2(4)
C17 C16 C15 121.2(4)
C18 C17 C16 126.6(4)
C18 C17 H17 116.7
C16 C17 H17 116.7
O3 C18 C17 125.5(4)
O3 C18 C19 114.3(3)
C17 C18 C19 120.2(4)
C22 C19 C21 111.3(4)
C22 C19 C18 111.0(4)
C21 C19 C18 107.3(4)
C22 C19 C20 107.6(4)
C21 C19 C20 109.9(4)
C18 C19 C20 109.8(4)
C19 C22 H22A 109.5
C19 C22 H22B 109.5
H22A C22 H22B 109.5
C19 C22 H22C 109.5
H22A C22 H22C 109.5
H22B C22 H22C 109.5
C19 C21 H21A 109.5
C19 C21 H21B 109.5
H21A C21 H21B 109.5
C19 C21 H21C 109.5
H21A C21 H21C 109.5
H21B C21 H21C 109.5
C19 C20 H20A 109.5
C19 C20 H20B 109.5
H20A C20 H20B 109.5
C19 C20 H20C 109.5
H20A C20 H20C 109.5
H20B C20 H20C 109.5
F2 C23 F3 108.0(4)
F2 C23 F1 107.1(4)
F3 C23 F1 107.2(4)
F2 C23 C24 112.3(4)
F3 C23 C24 113.4(4)
F1 C23 C24 108.6(4)
O5 C24 C25 129.4(4)
O5 C24 C23 113.1(4)
C25 C24 C23 117.3(4)
C26 C25 C24 122.4(4)
C26 C25 H25 118.8
C24 C25 H25 118.8
O6 C26 C25 128.8(4)
O6 C26 C27 112.7(4)
C25 C26 C27 118.5(4)
F6 C27 F4 107.3(4)
F6 C27 F5 106.4(4)
F4 C27 F5 107.2(4)
F6 C27 C26 111.0(4)
F4 C27 C26 113.5(4)
F5 C27 C26 111.0(4)
F13 C28 F14 107.5(3)
F13 C28 F15 107.8(4)
F14 C28 F15 107.1(3)
F13 C28 C29 113.3(3)
F14 C28 C29 112.4(3)
F15 C28 C29 108.5(3)
O7 C29 C30 126.2(4)
O7 C29 C28 113.2(3)
C30 C29 C28 120.5(4)
C29 C30 C31 124.5(4)
C29 C30 H30 117.8
C31 C30 H30 117.8
O8 C31 C30 128.5(4)
O8 C31 C32 113.9(4)
C30 C31 C32 117.6(4)
F7 C37 F8 107.7(4)
F7 C37 F9 107.8(3)
F8 C37 F9 106.8(4)
F7 C37 C36 112.2(4)
F8 C37 C36 111.5(3)
F9 C37 C36 110.6(3)
O10 C36 C35 128.0(4)
O10 C36 C37 116.3(4)
C35 C36 C37 115.7(4)
C34 C35 C36 122.3(4)
C34 C35 H35 118.8
C36 C35 H35 118.8
O9 C34 C35 128.6(4)
O9 C34 C33 113.1(3)
C35 C34 C33 118.3(4)
F11 C33 F10 107.6(4)
F11 C33 F12 106.6(4)
F10 C33 F12 106.2(4)
F11 C33 C34 111.5(3)
F10 C33 C34 114.3(3)
F12 C33 C34 110.2(3)
F16 C32 F17 110.7(9)
F16 C32 F18 107.9(9)
F17 C32 F18 107.2(9)
F16 C32 C31 109.3(5)
F17 C32 C31 109.1(7)
F18 C32 C31 112.6(7)

loop_
_geom_bond_atom_site_label_1
_geom_bond_atom_site_label_2
_geom_bond_distance
Bi1 O2 2.124(3)
Bi1 O3 2.155(3)
Bi1 O4 2.239(3)
Bi1 O1 2.307(3)
Bi1 O7 2.832(3)
Bi1 O9 2.872(3)
Bi1 O5 3.148(3)
Ni1 O6 2.011(3)
Ni1 O10 2.016(3)
Ni1 O5 2.033(3)
Ni1 O9 2.035(3)
Ni1 O8 2.041(3)
Ni1 O7 2.044(3)
O3 C18 1.283(5)
O4 C16 1.274(5)
O2 C5 1.327(5)
O1 C7 1.265(5)
O10 C36 1.241(5)
O9 C34 1.269(5)
O6 C26 1.255(5)
O5 C24 1.253(5)
O7 C29 1.310(5)
O8 C31 1.246(5)
C8 C9 1.517(6)
C8 C11 1.522(7)
C8 C7 1.532(5)
C8 C10 1.541(7)
C9 H9A 0.9600
C9 H9B 0.9600
C9 H9C 0.9600
C10 H10A 0.9600
C10 H10B 0.9600
C10 H10C 0.9600
C11 H11A 0.9600
C11 H11B 0.9600
C11 H11C 0.9600
C7 C6 1.429(6)
C6 C5 1.366(6)
C6 H6 0.9300
C5 C4 1.532(6)
C4 C3 1.524(7)
C4 C1 1.527(7)
C4 C2 1.538(7)
C2 H2A 0.9600
C2 H2B 0.9600
C2 H2C 0.9600
C3 H3A 0.9600
C3 H3B 0.9600
C3 H3C 0.9600
C1 H1A 0.9600
C1 H1B 0.9600
C1 H1C 0.9600
C15 C14 1.531(6)
C15 C12 1.534(6)
C15 C13 1.534(6)
C15 C16 1.538(5)
C12 H12A 0.9600
C12 H12B 0.9600
C12 H12C 0.9600
C14 H14A 0.9600
C14 H14B 0.9600
C14 H14C 0.9600
C13 H13A 0.9600
C13 H13B 0.9600
C13 H13C 0.9600
C16 C17 1.399(6)
C17 C18 1.387(6)
C17 H17 0.9300
C18 C19 1.536(6)
C19 C22 1.516(6)
C19 C21 1.522(7)
C19 C20 1.558(6)
C22 H22A 0.9600
C22 H22B 0.9600
C22 H22C 0.9600
C21 H21A 0.9600
C21 H21B 0.9600
C21 H21C 0.9600
C20 H20A 0.9600
C20 H20B 0.9600
C20 H20C 0.9600
C23 F2 1.319(6)
C23 F3 1.329(5)
C23 F1 1.348(6)
C23 C24 1.539(6)
C24 C25 1.398(6)
C25 C26 1.395(6)
C25 H25 0.9300
C26 C27 1.528(6)
C27 F6 1.316(5)
C27 F4 1.327(5)
C27 F5 1.333(5)
C28 F13 1.325(5)
C28 F14 1.332(5)
C28 F15 1.343(5)
C28 C29 1.503(5)
C29 C30 1.370(5)
C30 C31 1.414(6)
C30 H30 0.9300
C31 C32 1.532(6)
C37 F7 1.324(5)
C37 F8 1.332(5)
C37 F9 1.338(5)
C37 C36 1.538(5)
C36 C35 1.421(6)
C35 C34 1.384(6)
C35 H35 0.9300
C34 C33 1.522(6)
C33 F11 1.321(5)
C33 F10 1.325(5)
C33 F12 1.326(5)
C32 F16 1.327(9)
C32 F17 1.363(10)
C32 F18 1.366(10)
